data_7205618
loop_
_publ_author_name
'Cao, Deng-Ke'
'Sreevidya, Thekku V.'
'Botoshansky, Mark'
'Golden, Gilad'
'Benedict, Jason B.'
'Kaftory, Menahem'

_publ_section_title
;
 Formation of different photodimers of isoquinolinone by irradiation of
 solid molecular compounds
;
_journal_issue 9
_journal_name_full CrystEngComm
_journal_page_first 3181
_journal_paper_doi 10.1039/c0ce00489h
_journal_volume 13
_journal_year 2011
_chemical_formula_moiety 'C30 H22 O2 , 2(C9 H7 N O)'
_chemical_formula_sum 'C48 H36 N2 O4'
_chemical_formula_weight 704.79
_chemical_name_systematic
;
1,1,6,6-tetraphenyl-2,4-hexadiyne-1,6-diol:2(Isoquinolin-3(2H)-one)
;
_space_group_IT_number 15
_symmetry_cell_setting monoclinic
_symmetry_space_group_name_Hall '-C 2yc'
_symmetry_space_group_name_H-M 'C 1 2/c 1'
_atom_sites_solution_hydrogens geom
_atom_sites_solution_primary direct
_atom_sites_solution_secondary difmap
_audit_creation_method SHELXL-97
_cell_angle_alpha 90.00
_cell_angle_beta 115.4020(10)
_cell_angle_gamma 90.00
_cell_formula_units_Z 4
_cell_length_a 27.1065(12)
_cell_length_b 9.2347(4)
_cell_length_c 16.4901(8)
_cell_measurement_reflns_used 2629
_cell_measurement_temperature 286(2)
_cell_measurement_theta_max 24.00
_cell_measurement_theta_min 2.36
_cell_volume 3728.7(3)
_computing_cell_refinement 'Bruker SAINT'
_computing_data_collection 'Bruker APEX2'
_computing_data_reduction 'Bruker SAINT'
_computing_structure_refinement 'SHELXL-97 (Sheldrick, 1997)'
_computing_structure_solution 'SHELXS-97 (Sheldrick, 1990)'
_diffrn_ambient_temperature 286(2)
_diffrn_measured_fraction_theta_full 0.999
_diffrn_measured_fraction_theta_max 0.999
_diffrn_measurement_device_type 'Bruker APEX-II CCD'
_diffrn_measurement_method '\f and \w scans'
_diffrn_radiation_monochromator graphite
_diffrn_radiation_source 'sealed tube'
_diffrn_radiation_type MoK\a
_diffrn_radiation_wavelength 0.71073
_diffrn_reflns_av_R_equivalents 0.0313
_diffrn_reflns_av_sigmaI/netI 0.0316
_diffrn_reflns_limit_h_max 33
_diffrn_reflns_limit_h_min -21
_diffrn_reflns_limit_k_max 11
_diffrn_reflns_limit_k_min -10
_diffrn_reflns_limit_l_max 20
_diffrn_reflns_limit_l_min -20
_diffrn_reflns_number 12369
_diffrn_reflns_theta_full 26.41
_diffrn_reflns_theta_max 26.41
_diffrn_reflns_theta_min 1.66
_exptl_absorpt_coefficient_mu 0.080
_exptl_absorpt_correction_type none
_exptl_crystal_colour yellow
_exptl_crystal_density_diffrn 1.255
_exptl_crystal_density_method 'not measured'
_exptl_crystal_description Prism
_exptl_crystal_F_000 1480
_exptl_crystal_size_max 0.4
_exptl_crystal_size_mid 0.3
_exptl_crystal_size_min 0.3
_refine_diff_density_max 0.147
_refine_diff_density_min -0.173
_refine_diff_density_rms 0.036
_refine_ls_extinction_method none
_refine_ls_goodness_of_fit_ref 1.036
_refine_ls_hydrogen_treatment constr
_refine_ls_matrix_type full
_refine_ls_number_parameters 245
_refine_ls_number_reflns 3826
_refine_ls_number_restraints 0
_refine_ls_restrained_S_all 1.036
_refine_ls_R_factor_all 0.0717
_refine_ls_R_factor_gt 0.0416
_refine_ls_shift/su_max 0.000
_refine_ls_shift/su_mean 0.000
_refine_ls_structure_factor_coef Fsqd
_refine_ls_weighting_details 'calc w=1/[\s^2^(Fo^2^)+(0.0517P)^2^+1.0497P] where P=(Fo^2^+2Fc^2^)/3'
_refine_ls_weighting_scheme calc
_refine_ls_wR_factor_gt 0.0984
_refine_ls_wR_factor_ref 0.1164
_reflns_number_gt 2565
_reflns_number_total 3828
_reflns_threshold_expression >2sigma(I)
_cod_data_source_file c0ce00489h.txt
_cod_data_source_block Cao5(prism)
_cod_original_sg_symbol_H-M C2/c
_cod_database_code 7205618

loop_
_symmetry_equiv_pos_as_xyz
'x, y, z'
'-x, y, -z+1/2'
'x+1/2, y+1/2, z'
'-x+1/2, y+1/2, -z+1/2'
'-x, -y, -z'
'x, -y, z-1/2'
'-x+1/2, -y+1/2, -z'
'x+1/2, -y+1/2, z-1/2'

loop_
_atom_site_label
_atom_site_type_symbol
_atom_site_fract_x
_atom_site_fract_y
_atom_site_fract_z
_atom_site_U_iso_or_equiv
_atom_site_adp_type
_atom_site_occupancy
_atom_site_symmetry_multiplicity
_atom_site_calc_flag
_atom_site_refinement_flags
_atom_site_disorder_assembly
_atom_site_disorder_group
O1 O 0.14426(4) 0.57596(13) 0.46580(8) 0.0517(3) Uani 1 1 d . . .
H1 H 0.1200 0.5626 0.4821 0.062 Uiso 1 1 calc R . .
O2 O 0.06725(5) 0.45649(12) 0.02482(9) 0.0572(3) Uani 1 1 d . . .
N1 N 0.00523(5) 0.32314(14) 0.05123(9) 0.0484(3) Uani 1 1 d . . .
H1N H -0.0165 0.3962 0.0335 0.058 Uiso 1 1 calc R . .
C1 C 0.02766(6) 0.50182(16) 0.27752(10) 0.0422(4) Uani 1 1 d . . .
C2 C 0.07546(6) 0.50050(16) 0.32539(10) 0.0425(4) Uani 1 1 d . . .
C3 C 0.13405(5) 0.49049(16) 0.38894(10) 0.0388(3) Uani 1 1 d . . .
C4 C 0.16956(6) 0.55059(16) 0.34501(10) 0.0386(3) Uani 1 1 d . . .
C5 C 0.20542(7) 0.66244(19) 0.38440(12) 0.0548(4) Uani 1 1 d . . .
H5 H 0.2075 0.7034 0.4373 0.066 Uiso 1 1 calc R . .
C6 C 0.23844(8) 0.7146(2) 0.34602(15) 0.0728(6) Uani 1 1 d . . .
H6 H 0.2627 0.7897 0.3737 0.087 Uiso 1 1 calc R . .
C7 C 0.23578(8) 0.6571(2) 0.26817(15) 0.0712(6) Uani 1 1 d . . .
H7 H 0.2581 0.6925 0.2427 0.085 Uiso 1 1 calc R . .
C8 C 0.19989(9) 0.5464(2) 0.22775(14) 0.0669(5) Uani 1 1 d . . .
H8 H 0.1977 0.5068 0.1744 0.080 Uiso 1 1 calc R . .
C9 C 0.16700(7) 0.4934(2) 0.26588(12) 0.0549(4) Uani 1 1 d . . .
H9 H 0.1428 0.4183 0.2379 0.066 Uiso 1 1 calc R . .
C10 C 0.14779(6) 0.33022(17) 0.41480(10) 0.0394(3) Uani 1 1 d . . .
C11 C 0.18418(7) 0.2939(2) 0.50160(11) 0.0539(4) Uani 1 1 d . . .
H11 H 0.2003 0.3665 0.5439 0.065 Uiso 1 1 calc R . .
C12 C 0.19670(8) 0.1504(2) 0.52572(14) 0.0703(6) Uani 1 1 d . . .
H12 H 0.2209 0.1273 0.5843 0.084 Uiso 1 1 calc R . .
C13 C 0.17406(9) 0.0431(2) 0.46486(17) 0.0747(6) Uani 1 1 d . . .
H13 H 0.1826 -0.0530 0.4819 0.090 Uiso 1 1 calc R . .
C14 C 0.13863(9) 0.0763(2) 0.37821(15) 0.0704(6) Uani 1 1 d . . .
H14 H 0.1236 0.0028 0.3362 0.084 Uiso 1 1 calc R . .
C15 C 0.12522(7) 0.21953(18) 0.35335(12) 0.0554(4) Uani 1 1 d . . .
H15 H 0.1008 0.2414 0.2947 0.066 Uiso 1 1 calc R . .
C16 C 0.05617(6) 0.33705(17) 0.05197(10) 0.0451(4) Uani 1 1 d . . .
C17 C 0.09038(7) 0.21748(18) 0.08265(11) 0.0498(4) Uani 1 1 d . . .
H17 H 0.1254 0.2224 0.0856 0.060 Uiso 1 1 calc R . .
C18 C 0.07370(7) 0.09056(17) 0.10913(10) 0.0477(4) Uani 1 1 d . . .
C19 C 0.10740(8) -0.0349(2) 0.13844(13) 0.0643(5) Uani 1 1 d . . .
H19 H 0.1426 -0.0335 0.1419 0.077 Uiso 1 1 calc R . .
C20 C 0.08808(10) -0.1567(2) 0.16134(15) 0.0764(6) Uani 1 1 d . . .
H20 H 0.1103 -0.2383 0.1796 0.092 Uiso 1 1 calc R . .
C21 C 0.03585(10) -0.1627(2) 0.15817(15) 0.0754(6) Uani 1 1 d . . .
H21 H 0.0239 -0.2475 0.1745 0.090 Uiso 1 1 calc R . .
C22 C 0.00246(9) -0.0462(2) 0.13155(13) 0.0656(5) Uani 1 1 d . . .
H22 H -0.0322 -0.0507 0.1299 0.079 Uiso 1 1 calc R . .
C23 C 0.02055(7) 0.08301(17) 0.10606(11) 0.0488(4) Uani 1 1 d . . .
C24 C -0.01242(7) 0.20427(18) 0.07606(12) 0.0528(4) Uani 1 1 d . . .
H24 H -0.0474 0.2026 0.0732 0.063 Uiso 1 1 calc R . .

loop_
_atom_site_aniso_label
_atom_site_aniso_U_11
_atom_site_aniso_U_22
_atom_site_aniso_U_33
_atom_site_aniso_U_23
_atom_site_aniso_U_13
_atom_site_aniso_U_12
O1 0.0416(6) 0.0597(7) 0.0580(7) -0.0237(6) 0.0253(5) -0.0113(5)
O2 0.0566(7) 0.0490(7) 0.0778(8) 0.0173(6) 0.0402(6) 0.0075(5)
N1 0.0516(8) 0.0413(8) 0.0617(9) 0.0099(6) 0.0334(7) 0.0103(6)
C1 0.0339(8) 0.0380(8) 0.0514(9) -0.0005(7) 0.0150(7) 0.0003(6)
C2 0.0343(8) 0.0389(9) 0.0506(9) -0.0014(7) 0.0147(7) -0.0007(7)
C3 0.0289(7) 0.0420(8) 0.0418(8) -0.0079(7) 0.0117(6) -0.0012(6)
C4 0.0290(7) 0.0390(8) 0.0432(8) 0.0042(6) 0.0111(6) 0.0054(6)
C5 0.0497(10) 0.0568(11) 0.0534(10) -0.0014(8) 0.0178(8) -0.0106(8)
C6 0.0609(12) 0.0792(14) 0.0736(13) 0.0096(11) 0.0244(10) -0.0248(11)
C7 0.0627(12) 0.0808(15) 0.0814(14) 0.0248(12) 0.0417(11) 0.0018(11)
C8 0.0817(14) 0.0663(13) 0.0703(12) 0.0086(10) 0.0492(11) 0.0095(11)
C9 0.0619(11) 0.0513(10) 0.0570(10) -0.0040(8) 0.0308(9) -0.0033(9)
C10 0.0324(7) 0.0470(9) 0.0406(8) -0.0001(7) 0.0173(6) 0.0012(6)
C11 0.0447(9) 0.0657(12) 0.0476(9) 0.0041(8) 0.0161(8) 0.0022(8)
C12 0.0640(12) 0.0800(15) 0.0624(12) 0.0267(11) 0.0227(10) 0.0177(11)
C13 0.0840(15) 0.0580(13) 0.0936(16) 0.0222(12) 0.0492(13) 0.0221(11)
C14 0.0919(15) 0.0469(11) 0.0803(14) -0.0045(10) 0.0445(12) 0.0040(10)
C15 0.0666(11) 0.0460(10) 0.0495(9) -0.0021(8) 0.0211(9) 0.0033(8)
C16 0.0482(9) 0.0450(9) 0.0489(9) 0.0038(7) 0.0273(7) 0.0050(7)
C17 0.0464(9) 0.0516(10) 0.0554(10) 0.0051(8) 0.0256(8) 0.0081(8)
C18 0.0566(10) 0.0434(9) 0.0447(9) 0.0018(7) 0.0232(8) 0.0077(8)
C19 0.0692(12) 0.0541(12) 0.0692(12) 0.0116(9) 0.0292(10) 0.0189(9)
C20 0.0957(17) 0.0506(12) 0.0802(14) 0.0172(10) 0.0352(13) 0.0227(11)
C21 0.0988(17) 0.0486(12) 0.0800(14) 0.0182(10) 0.0394(13) 0.0020(11)
C22 0.0786(13) 0.0523(12) 0.0750(13) 0.0109(9) 0.0416(11) -0.0017(10)
C23 0.0609(10) 0.0421(9) 0.0494(9) 0.0032(7) 0.0295(8) 0.0029(8)
C24 0.0550(10) 0.0492(10) 0.0646(11) 0.0083(8) 0.0355(9) 0.0040(8)

loop_
_atom_type_symbol
_atom_type_description
_atom_type_scat_dispersion_real
_atom_type_scat_dispersion_imag
_atom_type_scat_source
O O 0.0106 0.0060 'International Tables Vol C Tables 4.2.6.8 and 6.1.1.4'
C C 0.0033 0.0016 'International Tables Vol C Tables 4.2.6.8 and 6.1.1.4'
H H 0.0000 0.0000 'International Tables Vol C Tables 4.2.6.8 and 6.1.1.4'
N N 0.0061 0.0033 'International Tables Vol C Tables 4.2.6.8 and 6.1.1.4'

loop_
_geom_angle_atom_site_label_1
_geom_angle_atom_site_label_2
_geom_angle_atom_site_label_3
_geom_angle
_geom_angle_site_symmetry_1
_geom_angle_site_symmetry_3
_geom_angle_publ_flag
C24 N1 C16 124.34(14) . . ?
C2 C1 C1 179.37(15) . 2 ?
C1 C2 C3 175.73(17) . . ?
O1 C3 C2 109.67(12) . . ?
O1 C3 C4 107.42(12) . . ?
C2 C3 C4 109.99(12) . . ?
O1 C3 C10 110.89(12) . . ?
C2 C3 C10 108.29(12) . . ?
C4 C3 C10 110.58(11) . . ?
C5 C4 C9 118.16(15) . . ?
C5 C4 C3 120.51(14) . . ?
C9 C4 C3 121.33(14) . . ?
C4 C5 C6 120.63(18) . . ?
C7 C6 C5 120.77(19) . . ?
C6 C7 C8 119.23(18) . . ?
C7 C8 C9 120.29(19) . . ?
C4 C9 C8 120.91(18) . . ?
C15 C10 C11 118.18(15) . . ?
C15 C10 C3 121.90(13) . . ?
C11 C10 C3 119.91(14) . . ?
C12 C11 C10 120.46(17) . . ?
C13 C12 C11 120.66(18) . . ?
C12 C13 C14 120.03(19) . . ?
C13 C14 C15 119.93(19) . . ?
C10 C15 C14 120.72(17) . . ?
O2 C16 N1 117.57(14) . . ?
O2 C16 C17 126.49(15) . . ?
N1 C16 C17 115.95(14) . . ?
C16 C17 C18 121.81(15) . . ?
C17 C18 C23 119.38(15) . . ?
C17 C18 C19 122.94(16) . . ?
C23 C18 C19 117.67(16) . . ?
C20 C19 C18 119.95(19) . . ?
C19 C20 C21 121.82(18) . . ?
C22 C21 C20 120.52(19) . . ?
C21 C22 C23 119.77(19) . . ?
C24 C23 C22 122.23(16) . . ?
C24 C23 C18 117.51(15) . . ?
C22 C23 C18 120.25(16) . . ?
N1 C24 C23 120.99(15) . . ?

loop_
_geom_bond_atom_site_label_1
_geom_bond_atom_site_label_2
_geom_bond_distance
_geom_bond_site_symmetry_2
_geom_bond_publ_flag
O1 C3 1.4160(17) . ?
O2 C16 1.2738(18) . ?
N1 C24 1.330(2) . ?
N1 C16 1.3816(19) . ?
C1 C2 1.1936(19) . ?
C1 C1 1.380(3) 2 ?
C2 C3 1.484(2) . ?
C3 C4 1.536(2) . ?
C3 C10 1.541(2) . ?
C4 C5 1.376(2) . ?
C4 C9 1.381(2) . ?
C5 C6 1.385(3) . ?
C6 C7 1.362(3) . ?
C7 C8 1.371(3) . ?
C8 C9 1.382(3) . ?
C10 C15 1.384(2) . ?
C10 C11 1.387(2) . ?
C11 C12 1.383(3) . ?
C12 C13 1.355(3) . ?
C13 C14 1.371(3) . ?
C14 C15 1.386(3) . ?
C16 C17 1.390(2) . ?
C17 C18 1.392(2) . ?
C18 C23 1.422(2) . ?
C18 C19 1.425(2) . ?
C19 C20 1.361(3) . ?
C20 C21 1.395(3) . ?
C21 C22 1.352(3) . ?
C22 C23 1.421(2) . ?
C23 C24 1.385(2) . ?

loop_
_geom_torsion_atom_site_label_1
_geom_torsion_atom_site_label_2
_geom_torsion_atom_site_label_3
_geom_torsion_atom_site_label_4
_geom_torsion
_geom_torsion_site_symmetry_1
_geom_torsion_site_symmetry_2
_geom_torsion_site_symmetry_3
_geom_torsion_site_symmetry_4
_geom_torsion_publ_flag
C1 C1 C2 C3 -24(22) 2 . . . ?
C1 C2 C3 O1 -82(2) . . . . ?
C1 C2 C3 C4 160(2) . . . . ?
C1 C2 C3 C10 39(2) . . . . ?
O1 C3 C4 C5 3.51(19) . . . . ?
C2 C3 C4 C5 122.82(15) . . . . ?
C10 C3 C4 C5 -117.63(15) . . . . ?
O1 C3 C4 C9 -177.26(14) . . . . ?
C2 C3 C4 C9 -57.95(19) . . . . ?
C10 C3 C4 C9 61.61(18) . . . . ?
C9 C4 C5 C6 -0.8(2) . . . . ?
C3 C4 C5 C6 178.47(16) . . . . ?
C4 C5 C6 C7 0.5(3) . . . . ?
C5 C6 C7 C8 0.0(3) . . . . ?
C6 C7 C8 C9 -0.3(3) . . . . ?
C5 C4 C9 C8 0.5(2) . . . . ?
C3 C4 C9 C8 -178.74(15) . . . . ?
C7 C8 C9 C4 0.0(3) . . . . ?
O1 C3 C10 C15 157.78(14) . . . . ?
C2 C3 C10 C15 37.42(19) . . . . ?
C4 C3 C10 C15 -83.17(17) . . . . ?
O1 C3 C10 C11 -22.90(18) . . . . ?
C2 C3 C10 C11 -143.27(14) . . . . ?
C4 C3 C10 C11 96.15(16) . . . . ?
C15 C10 C11 C12 -0.9(2) . . . . ?
C3 C10 C11 C12 179.76(15) . . . . ?
C10 C11 C12 C13 0.6(3) . . . . ?
C11 C12 C13 C14 0.4(3) . . . . ?
C12 C13 C14 C15 -1.2(3) . . . . ?
C11 C10 C15 C14 0.2(3) . . . . ?
C3 C10 C15 C14 179.49(16) . . . . ?
C13 C14 C15 C10 0.9(3) . . . . ?
C24 N1 C16 O2 178.77(16) . . . . ?
C24 N1 C16 C17 -1.2(2) . . . . ?
O2 C16 C17 C18 -178.64(16) . . . . ?
N1 C16 C17 C18 1.3(2) . . . . ?
C16 C17 C18 C23 -0.9(2) . . . . ?
C16 C17 C18 C19 178.19(16) . . . . ?
C17 C18 C19 C20 -178.40(18) . . . . ?
C23 C18 C19 C20 0.7(3) . . . . ?
C18 C19 C20 C21 -0.8(3) . . . . ?
C19 C20 C21 C22 0.3(3) . . . . ?
C20 C21 C22 C23 0.4(3) . . . . ?
C21 C22 C23 C24 178.30(18) . . . . ?
C21 C22 C23 C18 -0.5(3) . . . . ?
C17 C18 C23 C24 0.2(2) . . . . ?
C19 C18 C23 C24 -178.89(16) . . . . ?
C17 C18 C23 C22 179.08(16) . . . . ?
C19 C18 C23 C22 0.0(2) . . . . ?
C16 N1 C24 C23 0.6(3) . . . . ?
C22 C23 C24 N1 -178.91(16) . . . . ?
C18 C23 C24 N1 -0.1(3) . . . . ?
